data_7702597
loop_
_publ_author_name
'Zhang, Hua-Xin'
'Kang, Bei-Sheng'
'Xu, An-Wu'
'Chen, Zhong-Ning'
'Zhou, Zhong-Yuan'
'Chan, Albert S. C.'
'Yu, Kai-Bei'
'Ren, Chen'

_publ_section_title
;
 Supramolecular architectures from the self-assembly of
 trans-oxamidato-bridged dicopper(II) building blocks and
 phenyldicarboxylates
;
_journal_issue 18
_journal_name_full 'Journal of the Chemical Society, Dalton Transactions'
_journal_page_first 2559
_journal_paper_doi 10.1039/b102570h
_journal_year 2001
_chemical_formula_sum 'C32 H58 Cu4 N8 O21'
_chemical_formula_weight 1145.02
_space_group_IT_number 4
_space_group_name_Hall 'P 2yb'
_space_group_name_H-M_alt 'P 1 21 1'
_symmetry_cell_setting monoclinic
_symmetry_space_group_name_H-M 'P 1 21 1'
_atom_sites_solution_hydrogens 'geom but not for o13 to o21'
_atom_sites_solution_primary direct
_atom_sites_solution_secondary difmap
_audit_creation_method SHELXL
_cell_angle_alpha 90.00
_cell_angle_beta 104.270(10)
_cell_angle_gamma 90.00
_cell_formula_units_Z 2
_cell_length_a 9.3800(10)
_cell_length_b 20.613(2)
_cell_length_c 12.0930(10)
_cell_measurement_reflns_used 32
_cell_measurement_temperature 290(2)
_cell_measurement_theta_max 18.09
_cell_measurement_theta_min 2.67
_cell_volume 2266.0(4)
_computing_cell_refinement 'Siemens XSCANS'
_computing_data_collection 'Siemens XSCANS'
_computing_data_reduction 'Siemens SHELXTL'
_computing_molecular_graphics 'Siemens SHELXTL'
_computing_publication_material 'Siemens SHELXTL'
_computing_structure_refinement 'SHELXL-93 (Sheldrick, 1993)'
_computing_structure_solution 'SHELXS-86 (Sheldrick, 1990)'
_diffrn_ambient_temperature 290(2)
_diffrn_measurement_device 'Siemens P4'
_diffrn_measurement_method '\w scans'
_diffrn_radiation_monochromator graphite
_diffrn_radiation_source 'fine-focus sealed tube'
_diffrn_radiation_type MoK\a
_diffrn_radiation_wavelength 0.71073
_diffrn_reflns_av_R_equivalents 0.0283
_diffrn_reflns_av_sigmaI/netI 0.0476
_diffrn_reflns_limit_h_max 11
_diffrn_reflns_limit_h_min 0
_diffrn_reflns_limit_k_max 25
_diffrn_reflns_limit_k_min 0
_diffrn_reflns_limit_l_max 14
_diffrn_reflns_limit_l_min -15
_diffrn_reflns_number 5294
_diffrn_reflns_theta_max 26.50
_diffrn_reflns_theta_min 1.98
_diffrn_standards_decay_% 2.63
_diffrn_standards_interval_count 97
_diffrn_standards_number 3
_exptl_absorpt_coefficient_mu 1.938
_exptl_absorpt_correction_T_max 1.0000
_exptl_absorpt_correction_T_min 0.7142
_exptl_absorpt_correction_type empirical
_exptl_crystal_density_diffrn 1.678
_exptl_crystal_F_000 1180
_exptl_crystal_size_max 0.54
_exptl_crystal_size_mid 0.36
_exptl_crystal_size_min 0.18
_refine_diff_density_max 0.653
_refine_diff_density_min -0.369
_refine_diff_density_rms 0.080
_refine_ls_abs_structure_details 'Flack H D (1983), Acta Cryst. A39, 876-881'
_refine_ls_abs_structure_Flack -0.01(2)
_refine_ls_extinction_coef 0.0021(3)
_refine_ls_extinction_expression Fc^*^=kFc[1+0.001xFc^2^\l^3^/sin(2\q)]^-1/4^
_refine_ls_extinction_method SHELXL
_refine_ls_goodness_of_fit_all 0.935
_refine_ls_goodness_of_fit_obs 1.037
_refine_ls_matrix_type full
_refine_ls_number_parameters 587
_refine_ls_number_reflns 4815
_refine_ls_number_restraints 1
_refine_ls_restrained_S_all 0.935
_refine_ls_restrained_S_obs 1.037
_refine_ls_R_factor_all 0.0500
_refine_ls_R_factor_obs 0.0352
_refine_ls_shift/esd_max -0.001
_refine_ls_shift/esd_mean 0.000
_refine_ls_structure_factor_coef Fsqd
_refine_ls_weighting_details 'w=1/[\s^2^(Fo^2^)+(0.0534P)^2^+0.0000P] where P=(Fo^2^+2Fc^2^)/3'
_refine_ls_weighting_scheme calc
_refine_ls_wR_factor_all 0.0881
_refine_ls_wR_factor_obs 0.0841
_reflns_number_observed 3712
_reflns_number_total 4815
_reflns_observed_criterion >2sigma(I)
_cod_data_source_file b102570h.txt
_cod_data_source_block compound_2
_cod_depositor_comments
;
The following automatic conversions were performed:

data item '_symmetry_cell_setting' value 'Monoclinic' was changed to
'monoclinic' in accordance with the
/home/saulius/struct/COD-crude-data/automatic-downloads/DataCite-retrospective/RSC/depositions/lib/dictionaries/cif_core.dic
dictionary named 'cif_core.dic' version 2.4.2 last updated on
2011-04-26.

data item '_refine_ls_weighting_scheme' value 'calc
w=1/[\s^2^(Fo^2^)+(0.0534P)^2^+0.0000P] where P=(Fo^2^+2Fc^2^)/3' was
changed to 'calc'. A new data item '_refine_ls_weighting_details' was
created with the value set to
'w=1/[\s^2^(Fo^2^)+(0.0534P)^2^+0.0000P] where P=(Fo^2^+2Fc^2^)/3'.

Automatic conversion script
Id: cif_fix_values 6909 2019-04-08 15:41:33Z antanas 
;
_cod_original_sg_symbol_H-M P2(1)
_cod_database_code 7702597

loop_
_symmetry_equiv_pos_as_xyz
'x, y, z'
'-x, y+1/2, -z'

loop_
_atom_site_aniso_label
_atom_site_aniso_U_11
_atom_site_aniso_U_22
_atom_site_aniso_U_33
_atom_site_aniso_U_23
_atom_site_aniso_U_13
_atom_site_aniso_U_12
Cu1 0.0181(3) 0.0255(4) 0.0321(5) -0.0023(4) 0.0125(3) -0.0019(4)
Cu2 0.0177(3) 0.0250(4) 0.0358(5) -0.0006(4) 0.0134(3) -0.0021(4)
Cu3 0.0165(3) 0.0323(4) 0.0300(4) -0.0043(4) 0.0095(3) -0.0051(4)
Cu4 0.0166(3) 0.0323(4) 0.0290(4) -0.0047(4) 0.0097(3) -0.0050(4)
O1 0.020(2) 0.042(3) 0.029(3) -0.007(2) 0.012(2) -0.001(2)
O2 0.025(3) 0.036(3) 0.031(3) -0.010(2) 0.009(2) -0.004(2)
O3 0.017(2) 0.045(3) 0.058(4) 0.005(3) 0.017(2) -0.001(2)
O4 0.052(4) 0.045(3) 0.091(5) 0.004(3) 0.046(3) 0.012(3)
O5 0.020(2) 0.042(3) 0.028(3) -0.002(2) 0.007(2) -0.006(2)
O6 0.015(2) 0.046(3) 0.029(2) -0.007(2) 0.010(2) -0.005(2)
O7 0.037(3) 0.044(3) 0.072(4) -0.007(3) 0.034(3) 0.008(2)
O8 0.018(2) 0.040(3) 0.050(3) 0.001(2) 0.013(2) -0.005(2)
O9 0.023(2) 0.025(3) 0.043(3) -0.006(2) 0.016(2) -0.003(2)
O10 0.022(2) 0.027(3) 0.051(3) -0.010(2) 0.020(2) -0.003(2)
O11 0.019(2) 0.030(2) 0.027(2) -0.004(2) 0.009(2) -0.004(2)
O12 0.019(2) 0.034(2) 0.031(2) -0.002(2) 0.012(2) -0.005(2)
O13 0.024(2) 0.048(3) 0.028(3) -0.006(2) 0.014(2) -0.007(2)
O14 0.020(2) 0.042(3) 0.031(3) -0.004(2) 0.011(2) -0.002(2)
O15 0.088(5) 0.080(5) 0.061(4) -0.006(4) 0.014(4) 0.036(4)
O16 0.065(5) 0.092(6) 0.088(6) -0.030(4) 0.010(4) 0.005(4)
O17 0.056(4) 0.050(4) 0.115(6) 0.017(4) 0.040(4) 0.008(3)
O18 0.083(5) 0.060(4) 0.091(5) -0.012(4) 0.047(4) -0.017(4)
O19 0.098(5) 0.069(4) 0.110(6) -0.035(4) 0.062(5) -0.021(4)
O20 0.065(5) 0.060(5) 0.155(8) -0.014(5) 0.014(5) 0.014(4)
O21 0.085(6) 0.074(5) 0.133(7) 0.025(5) 0.016(5) 0.010(4)
N1 0.029(3) 0.035(4) 0.043(4) 0.006(3) 0.020(3) -0.003(3)
N2 0.021(3) 0.022(3) 0.036(3) -0.002(2) 0.009(2) -0.002(2)
N3 0.018(3) 0.024(3) 0.042(3) -0.003(3) 0.012(2) -0.001(2)
N4 0.032(4) 0.035(4) 0.069(5) 0.009(3) 0.024(3) -0.003(3)
N5 0.025(3) 0.038(4) 0.035(4) -0.007(3) 0.007(3) -0.007(3)
N6 0.025(3) 0.028(3) 0.025(3) 0.000(2) 0.011(2) -0.002(2)
N7 0.017(3) 0.034(3) 0.027(3) -0.002(2) 0.005(2) -0.006(2)
N8 0.021(3) 0.044(4) 0.033(3) 0.000(3) 0.012(3) -0.009(3)
C1 0.017(3) 0.029(3) 0.021(3) 0.006(3) 0.005(2) 0.001(3)
C2 0.019(3) 0.027(3) 0.019(3) 0.001(3) 0.005(2) 0.003(3)
C3 0.021(3) 0.026(4) 0.046(4) 0.006(3) 0.014(3) -0.003(3)
C4 0.037(4) 0.027(4) 0.050(5) -0.012(3) 0.022(4) -0.012(3)
C5 0.041(4) 0.021(4) 0.045(5) -0.002(3) 0.017(4) 0.007(3)
C6 0.018(3) 0.026(3) 0.025(4) 0.005(3) 0.009(3) 0.006(3)
C7 0.021(3) 0.025(3) 0.024(3) 0.002(3) 0.006(3) -0.001(3)
C8 0.032(4) 0.040(5) 0.025(4) 0.002(3) 0.014(3) 0.011(3)
C9 0.020(3) 0.036(4) 0.022(3) 0.005(3) 0.009(2) 0.000(3)
C10 0.020(3) 0.026(3) 0.026(4) 0.004(3) 0.011(3) 0.000(3)
C11 0.021(3) 0.046(5) 0.036(4) 0.000(4) 0.011(3) -0.007(3)
C12 0.030(4) 0.032(4) 0.052(5) -0.003(3) 0.011(3) -0.012(3)
C13 0.025(3) 0.033(4) 0.035(4) -0.003(3) 0.011(3) -0.004(3)
C14 0.021(3) 0.034(4) 0.031(4) 0.002(3) 0.010(3) 0.000(3)
C15 0.015(3) 0.028(3) 0.027(4) 0.004(3) 0.006(3) -0.002(3)
C16 0.026(4) 0.042(5) 0.028(4) 0.002(3) 0.008(3) 0.002(3)
C17 0.039(4) 0.027(4) 0.066(5) -0.004(4) 0.023(4) -0.009(3)
C18 0.033(4) 0.027(4) 0.058(5) 0.006(3) 0.010(3) -0.001(3)
C19 0.039(4) 0.015(3) 0.059(5) -0.011(3) 0.020(4) 0.002(3)
C20 0.017(3) 0.023(3) 0.030(3) -0.007(3) 0.010(2) 0.001(3)
C21 0.017(3) 0.026(3) 0.022(3) -0.002(3) 0.004(2) -0.001(3)
C22 0.028(4) 0.023(4) 0.054(5) 0.002(3) 0.014(3) -0.001(3)
C23 0.100(9) 0.035(5) 0.124(10) -0.008(5) 0.076(8) -0.004(5)
C24 0.096(8) 0.031(5) 0.186(14) -0.003(7) 0.096(9) -0.012(5)
C25 0.036(5) 0.053(6) 0.075(7) -0.028(5) 0.024(4) -0.024(4)
C26 0.048(5) 0.066(6) 0.054(5) -0.033(5) 0.019(4) -0.032(5)
C27 0.028(4) 0.044(5) 0.037(5) -0.014(4) 0.015(4) -0.008(3)
C28 0.020(3) 0.018(3) 0.021(3) 0.005(3) 0.007(2) 0.001(3)
C29 0.016(3) 0.027(3) 0.023(3) 0.000(3) 0.007(2) -0.001(3)
C30 0.040(4) 0.036(4) 0.035(5) -0.009(4) 0.014(4) -0.014(4)
C31 0.045(5) 0.059(5) 0.050(5) -0.021(4) 0.018(4) -0.017(4)
C32 0.051(5) 0.048(5) 0.048(5) -0.019(4) 0.022(4) -0.021(4)

loop_
_atom_site_label
_atom_site_type_symbol
_atom_site_fract_x
_atom_site_fract_y
_atom_site_fract_z
_atom_site_U_iso_or_equiv
_atom_site_thermal_displace_type
_atom_site_occupancy
_atom_site_calc_flag
_atom_site_refinement_flags
Cu1 Cu 0.87609(8) 0.69510(4) 1.12843(6) 0.0242(2) Uani 1 d .
Cu2 Cu 1.37038(8) 0.75323(4) 1.01788(7) 0.0250(2) Uani 1 d .
Cu3 Cu 0.36285(7) 0.69163(4) 0.58405(7) 0.0256(2) Uani 1 d .
Cu4 Cu 0.89103(8) 0.75754(4) 0.56070(6) 0.0253(2) Uani 1 d .
O1 O 0.7868(4) 0.7451(2) 1.2351(4) 0.0295(11) Uani 1 d .
O2 O 0.5516(5) 0.7160(2) 1.1721(4) 0.0305(12) Uani 1 d .
O3 O 0.2436(5) 0.7760(3) 1.4419(5) 0.0389(13) Uani 1 d .
O4 O 0.2416(7) 0.8813(3) 1.4846(6) 0.058(2) Uani 1 d .
O5 O 0.6958(5) 0.7347(2) 0.9727(4) 0.0299(11) Uani 1 d .
O6 O 0.4613(4) 0.7036(3) 0.9108(4) 0.0292(11) Uani 1 d .
O7 O 1.0353(5) 0.5715(3) 0.6854(5) 0.0476(14) Uani 1 d .
O8 O 1.0094(5) 0.6771(2) 0.7066(4) 0.0353(13) Uani 1 d .
O9 O 1.2482(5) 0.6753(2) 1.0239(4) 0.0287(11) Uani 1 d .
O10 O 0.9970(5) 0.7734(2) 1.1210(4) 0.0314(12) Uani 1 d .
O11 O 0.7423(4) 0.6914(2) 0.4909(3) 0.0247(9) Uani 1 d .
O12 O 0.5135(4) 0.7562(3) 0.6544(3) 0.0271(9) Uani 1 d .
O13 O 0.2672(5) 0.7122(2) 0.7072(4) 0.0319(12) Uani 1 d .
O14 O 0.9864(5) 0.7373(2) 0.4367(4) 0.0303(11) Uani 1 d .
O15 O 0.8604(8) 0.5830(4) 0.3949(5) 0.077(2) Uani 1 d .
O16 O 0.4047(8) 0.8704(4) 0.7362(6) 0.083(2) Uani 1 d .
O17 O 1.4341(7) 0.5634(3) 1.0393(6) 0.070(2) Uani 1 d .
O18 O 0.9745(7) 0.4727(3) 0.5280(6) 0.074(2) Uani 1 d .
O19 O 0.6516(8) 0.9597(3) 0.8489(7) 0.086(2) Uani 1 d .
O20 O 0.7981(8) 0.8846(3) 1.0542(8) 0.096(3) Uani 1 d .
O21 O 1.2579(8) 0.4998(3) 0.8373(8) 0.099(3) Uani 1 d .
N1 N 0.7707(7) 0.6145(3) 1.1507(6) 0.0337(15) Uani 1 d .
H1A H 0.7877(7) 0.6078(3) 1.2264(6) 0.040 Uiso 1 calc R
H1B H 0.6738(7) 0.6224(3) 1.1250(6) 0.040 Uiso 1 calc R
N2 N 1.0327(6) 0.6504(3) 1.0758(5) 0.0260(12) Uani 1 d .
N3 N 1.2157(6) 0.7975(3) 1.0745(5) 0.0269(13) Uani 1 d .
N4 N 1.4691(7) 0.8344(3) 0.9908(7) 0.043(2) Uani 1 d .
H4A H 1.5668(7) 0.8280(3) 1.0146(7) 0.051 Uiso 1 calc R
H4B H 1.4484(7) 0.8410(3) 0.9149(7) 0.051 Uiso 1 calc R
N5 N 0.2108(6) 0.6260(3) 0.5185(5) 0.0324(14) Uani 1 d .
H5A H 0.1806(6) 0.6075(3) 0.5763(5) 0.039 Uiso 1 calc R
H5B H 0.1330(6) 0.6467(3) 0.4743(5) 0.039 Uiso 1 calc R
N6 N 0.5044(6) 0.6658(3) 0.5000(5) 0.0250(12) Uani 1 d .
N7 N 0.7486(5) 0.7829(3) 0.6450(5) 0.0262(12) Uani 1 d .
N8 N 1.0430(6) 0.8241(3) 0.6283(5) 0.0321(14) Uani 1 d .
H8A H 1.1224(6) 0.8028(3) 0.6692(5) 0.039 Uiso 1 calc R
H8B H 1.0702(6) 0.8438(3) 0.5703(5) 0.039 Uiso 1 calc R
C1 C 0.6497(6) 0.7494(3) 1.2315(5) 0.0225(13) Uani 1 d .
C2 C 0.6088(6) 0.8007(3) 1.3083(5) 0.0214(13) Uani 1 d .
C3 C 0.7024(7) 0.8531(3) 1.3472(6) 0.030(2) Uani 1 d .
H3 H 0.7920(7) 0.8561(3) 1.3275(6) 0.036 Uiso 1 calc R
C4 C 0.6631(8) 0.8999(3) 1.4139(6) 0.036(2) Uani 1 d .
H4 H 0.7248(8) 0.9350(3) 1.4387(6) 0.043 Uiso 1 calc R
C5 C 0.5291(8) 0.8945(3) 1.4449(7) 0.035(2) Uani 1 d .
H5 H 0.5009(8) 0.9265(3) 1.4895(7) 0.042 Uiso 1 calc R
C6 C 0.4380(7) 0.8412(3) 1.4089(5) 0.0229(14) Uani 1 d .
C7 C 0.4771(7) 0.7955(3) 1.3386(5) 0.0232(14) Uani 1 d .
H7 H 0.4144(7) 0.7610(3) 1.3115(5) 0.028 Uiso 1 calc R
C8 C 0.2958(8) 0.8328(4) 1.4464(6) 0.031(2) Uani 1 d .
C9 C 0.6005(6) 0.6991(4) 0.9138(5) 0.0254(13) Uani 1 d .
C10 C 0.6424(7) 0.6494(3) 0.8401(5) 0.0231(14) Uani 1 d .
C11 C 0.5541(7) 0.5948(4) 0.7982(6) 0.034(2) Uani 1 d .
H11 H 0.4627(7) 0.5903(4) 0.8144(6) 0.040 Uiso 1 calc R
C12 C 0.6006(8) 0.5493(4) 0.7351(7) 0.038(2) Uani 1 d .
H12 H 0.5409(8) 0.5137(4) 0.7092(7) 0.045 Uiso 1 calc R
C13 C 0.7376(7) 0.5545(4) 0.7076(6) 0.031(2) Uani 1 d .
H13 H 0.7699(7) 0.5219(4) 0.6666(6) 0.037 Uiso 1 calc R
C14 C 0.8242(7) 0.6095(3) 0.7431(6) 0.0279(15) Uani 1 d .
C15 C 0.7767(7) 0.6550(3) 0.8093(5) 0.0231(14) Uani 1 d .
H15 H 0.8359(7) 0.6908(3) 0.8347(5) 0.028 Uiso 1 calc R
C16 C 0.9682(8) 0.6194(4) 0.7083(6) 0.032(2) Uani 1 d .
C17 C 0.8015(8) 0.5536(4) 1.0993(7) 0.042(2) Uani 1 d .
H17A H 0.7614(8) 0.5557(4) 1.0174(7) 0.051 Uiso 1 calc R
H17B H 0.7530(8) 0.5183(4) 1.1286(7) 0.051 Uiso 1 calc R
C18 C 0.9609(7) 0.5402(3) 1.1236(7) 0.040(2) Uani 1 d .
H18A H 0.9748(7) 0.4946(3) 1.1093(7) 0.048 Uiso 1 calc R
H18B H 1.0042(7) 0.5482(3) 1.2039(7) 0.048 Uiso 1 calc R
C19 C 1.0434(8) 0.5804(3) 1.0535(7) 0.036(2) Uani 1 d .
H19A H 1.1460(8) 0.5676(3) 1.0724(7) 0.044 Uiso 1 calc R
H19B H 1.0027(8) 0.5719(3) 0.9730(7) 0.044 Uiso 1 calc R
C20 C 1.1351(6) 0.6893(3) 1.0588(5) 0.0224(13) Uani 1 d .
C21 C 1.1115(6) 0.7597(3) 1.0868(5) 0.0222(12) Uani 1 d .
C22 C 1.2061(8) 0.8661(3) 1.1018(7) 0.034(2) Uani 1 d .
H22A H 1.2396(8) 0.8717(3) 1.1837(7) 0.041 Uiso 1 calc R
H22B H 1.1040(8) 0.8796(3) 1.0789(7) 0.041 Uiso 1 calc R
C23 C 1.2936(13) 0.9078(4) 1.0455(11) 0.078(4) Uani 1 d .
H23A H 1.2392(13) 0.9114(4) 0.9664(11) 0.094 Uiso 1 calc R
H23B H 1.2936(13) 0.9506(4) 1.0788(11) 0.094 Uiso 1 calc R
C24 C 1.4336(13) 0.8948(5) 1.0445(12) 0.094(4) Uani 1 d .
H24A H 1.4909(13) 0.8948(5) 1.1231(12) 0.112 Uiso 1 calc R
H24B H 1.4687(13) 0.9308(5) 1.0068(12) 0.112 Uiso 1 calc R
C25 C 0.2543(9) 0.5740(5) 0.4506(8) 0.053(3) Uani 1 d .
H25A H 0.3186(9) 0.5442(5) 0.5018(8) 0.063 Uiso 1 calc R
H25B H 0.1670(9) 0.5501(5) 0.4123(8) 0.063 Uiso 1 calc R
C26 C 0.3295(9) 0.5965(5) 0.3647(8) 0.055(2) Uani 1 d .
H26A H 0.2765(9) 0.6336(5) 0.3256(8) 0.066 Uiso 1 calc R
H26B H 0.3245(9) 0.5623(5) 0.3087(8) 0.066 Uiso 1 calc R
C27 C 0.4894(8) 0.6155(4) 0.4106(7) 0.035(2) Uani 1 d .
H27A H 0.5463(8) 0.5776(4) 0.4422(7) 0.043 Uiso 1 calc R
H27B H 0.5283(8) 0.6319(4) 0.3488(7) 0.043 Uiso 1 calc R
C28 C 0.6267(6) 0.6984(3) 0.5296(5) 0.0196(12) Uani 1 d .
C29 C 0.6284(6) 0.7499(3) 0.6166(5) 0.0216(13) Uani 1 d .
C30 C 0.7648(8) 0.8326(4) 0.7351(7) 0.036(2) Uani 1 d .
H30A H 0.7206(8) 0.8169(4) 0.7946(7) 0.043 Uiso 1 calc R
H30B H 0.7131(8) 0.8717(4) 0.7032(7) 0.043 Uiso 1 calc R
C31 C 0.9255(9) 0.8485(4) 0.7865(7) 0.050(2) Uani 1 d .
H31A H 0.9752(9) 0.8096(4) 0.8209(7) 0.060 Uiso 1 calc R
H31B H 0.9314(9) 0.8802(4) 0.8468(7) 0.060 Uiso 1 calc R
C32 C 1.0060(10) 0.8750(4) 0.7016(7) 0.047(2) Uani 1 d .
H32A H 0.9449(10) 0.9074(4) 0.6542(7) 0.057 Uiso 1 calc R
H32B H 1.0958(10) 0.8961(4) 0.7429(7) 0.057 Uiso 1 calc R

loop_
_atom_type_symbol
_atom_type_description
_atom_type_scat_dispersion_real
_atom_type_scat_dispersion_imag
_atom_type_scat_source
C C 0.0033 0.0016 'International Tables Vol C Tables 4.2.6.8 and 6.1.1.4'
H H 0.0000 0.0000 'International Tables Vol C Tables 4.2.6.8 and 6.1.1.4'
N N 0.0061 0.0033 'International Tables Vol C Tables 4.2.6.8 and 6.1.1.4'
O O 0.0106 0.0060 'International Tables Vol C Tables 4.2.6.8 and 6.1.1.4'
Cu Cu 0.3201 1.2651 'International Tables Vol C Tables 4.2.6.8 and 6.1.1.4'

loop_
_geom_angle_atom_site_label_1
_geom_angle_atom_site_label_2
_geom_angle_atom_site_label_3
_geom_angle
_geom_angle_site_symmetry_1
_geom_angle_site_symmetry_3
N2 Cu1 N1 95.1(2) . .
N2 Cu1 O10 83.4(2) . .
N1 Cu1 O10 174.0(3) . .
N2 Cu1 O1 156.8(2) . .
N1 Cu1 O1 92.4(2) . .
O10 Cu1 O1 86.9(2) . .
N2 Cu1 O5 110.6(2) . .
N1 Cu1 O5 96.6(2) . .
O10 Cu1 O5 89.3(2) . .
O1 Cu1 O5 90.3(2) . .
N3 Cu2 N4 94.6(2) . .
N3 Cu2 O9 83.2(2) . .
N4 Cu2 O9 171.3(3) . .
N3 Cu2 O6 158.2(2) . 1_655
N4 Cu2 O6 91.9(2) . 1_655
O9 Cu2 O6 87.3(2) . 1_655
N3 Cu2 O2 109.2(2) . 1_655
N4 Cu2 O2 97.6(2) . 1_655
O9 Cu2 O2 91.0(2) . 1_655
O6 Cu2 O2 90.4(2) 1_655 1_655
N6 Cu3 O13 163.3(2) . .
N6 Cu3 O12 84.3(2) . .
O13 Cu3 O12 86.6(2) . .
N6 Cu3 N5 97.0(2) . .
O13 Cu3 N5 91.9(2) . .
O12 Cu3 N5 178.1(2) . .
N7 Cu4 O14 163.1(2) . .
N7 Cu4 O11 84.6(2) . .
O14 Cu4 O11 86.2(2) . .
N7 Cu4 N8 96.5(2) . .
O14 Cu4 N8 92.5(2) . .
O11 Cu4 N8 178.8(2) . .
C1 O1 Cu1 126.5(4) . .
C1 O2 Cu2 125.4(4) . 1_455
C9 O5 Cu1 122.1(4) . .
C9 O6 Cu2 127.2(4) . 1_455
C20 O9 Cu2 111.4(4) . .
C21 O10 Cu1 111.8(4) . .
C28 O11 Cu4 109.6(4) . .
C29 O12 Cu3 110.8(4) . .
C17 N1 Cu1 120.3(5) . .
C20 N2 C19 119.1(6) . .
C20 N2 Cu1 113.6(4) . .
C19 N2 Cu1 127.3(4) . .
C21 N3 C22 118.0(6) . .
C21 N3 Cu2 113.9(5) . .
C22 N3 Cu2 128.1(5) . .
C24 N4 Cu2 118.3(5) . .
C25 N5 Cu3 116.7(5) . .
C28 N6 C27 118.7(6) . .
C28 N6 Cu3 112.7(4) . .
C27 N6 Cu3 128.5(4) . .
C29 N7 C30 119.2(6) . .
C29 N7 Cu4 112.8(4) . .
C30 N7 Cu4 128.0(4) . .
C32 N8 Cu4 119.1(5) . .
O2 C1 O1 125.7(6) . .
O2 C1 C2 118.8(5) . .
O1 C1 C2 115.5(5) . .
C7 C2 C3 120.1(6) . .
C7 C2 C1 119.1(6) . .
C3 C2 C1 120.8(6) . .
C4 C3 C2 120.3(6) . .
C3 C4 C5 119.6(7) . .
C6 C5 C4 119.9(7) . .
C7 C6 C5 119.7(6) . .
C7 C6 C8 119.5(6) . .
C5 C6 C8 120.8(6) . .
C2 C7 C6 120.3(6) . .
O4 C8 O3 124.3(7) . .
O4 C8 C6 118.8(7) . .
O3 C8 C6 116.8(6) . .
O5 C9 O6 123.5(6) . .
O5 C9 C10 119.9(5) . .
O6 C9 C10 116.7(6) . .
C15 C10 C11 117.0(6) . .
C15 C10 C9 119.6(6) . .
C11 C10 C9 123.4(6) . .
C12 C11 C10 121.0(6) . .
C11 C12 C13 121.5(7) . .
C14 C13 C12 118.9(7) . .
C15 C14 C13 118.9(6) . .
C15 C14 C16 120.4(6) . .
C13 C14 C16 120.8(6) . .
C14 C15 C10 122.6(6) . .
O7 C16 O8 125.3(7) . .
O7 C16 C14 119.3(7) . .
O8 C16 C14 115.5(6) . .
N1 C17 C18 111.9(6) . .
C17 C18 C19 114.5(6) . .
N2 C19 C18 111.3(6) . .
O9 C20 N2 128.4(6) . .
O9 C20 C21 118.2(5) . .
N2 C20 C21 113.5(5) . .
O10 C21 N3 128.9(7) . .
O10 C21 C20 117.7(5) . .
N3 C21 C20 113.3(5) . .
N3 C22 C23 113.0(7) . .
C24 C23 C22 123.3(10) . .
C23 C24 N4 119.8(10) . .
C26 C25 N5 114.5(8) . .
C25 C26 C27 115.3(8) . .
N6 C27 C26 110.8(6) . .
O11 C28 N6 127.3(6) . .
O11 C28 C29 118.1(5) . .
N6 C28 C29 114.6(5) . .
O12 C29 N7 127.6(6) . .
O12 C29 C28 117.5(5) . .
N7 C29 C28 114.9(5) . .
N7 C30 C31 111.3(6) . .
C30 C31 C32 114.2(7) . .
N8 C32 C31 112.5(7) . .

loop_
_geom_bond_atom_site_label_1
_geom_bond_atom_site_label_2
_geom_bond_distance
_geom_bond_site_symmetry_2
Cu1 N2 1.968(5) .
Cu1 N1 1.985(6) .
Cu1 O10 1.987(4) .
Cu1 O1 1.990(4) .
Cu1 O5 2.346(5) .
Cu2 N3 1.973(5) .
Cu2 N4 1.978(6) .
Cu2 O9 1.985(4) .
Cu2 O6 1.998(4) 1_655
Cu2 O2 2.323(5) 1_655
Cu3 N6 1.935(6) .
Cu3 O13 1.966(4) .
Cu3 O12 1.975(5) .
Cu3 N5 1.984(6) .
Cu4 N7 1.942(5) .
Cu4 O14 1.971(4) .
Cu4 O11 1.984(4) .
Cu4 N8 2.001(6) .
O1 C1 1.279(7) .
O2 C1 1.228(8) .
O2 Cu2 2.323(5) 1_455
O3 C8 1.266(9) .
O4 C8 1.260(9) .
O5 C9 1.237(8) .
O6 C9 1.301(7) .
O6 Cu2 1.998(4) 1_455
O7 C16 1.239(9) .
O8 C16 1.252(9) .
O9 C20 1.268(7) .
O10 C21 1.274(7) .
O11 C28 1.291(6) .
O12 C29 1.276(6) .
N1 C17 1.461(9) .
N2 C20 1.305(8) .
N2 C19 1.476(8) .
N3 C21 1.287(8) .
N3 C22 1.460(9) .
N4 C24 1.480(12) .
N5 C25 1.467(10) .
N6 C28 1.301(8) .
N6 C27 1.479(9) .
N7 C29 1.289(8) .
N7 C30 1.476(9) .
N8 C32 1.470(10) .
C1 C2 1.519(9) .
C2 C7 1.376(8) .
C2 C3 1.398(9) .
C3 C4 1.365(10) .
C4 C5 1.402(10) .
C5 C6 1.394(10) .
C6 C7 1.379(9) .
C6 C8 1.520(9) .
C9 C10 1.473(9) .
C10 C15 1.403(8) .
C10 C11 1.415(10) .
C11 C12 1.348(10) .
C12 C13 1.409(10) .
C13 C14 1.400(9) .
C14 C15 1.377(9) .
C14 C16 1.524(9) .
C17 C18 1.478(9) .
C18 C19 1.525(10) .
C20 C21 1.518(7) .
C22 C23 1.466(11) .
C23 C24 1.343(13) .
C25 C26 1.467(12) .
C26 C27 1.517(10) .
C28 C29 1.492(7) .
C30 C31 1.518(10) .
C31 C32 1.518(11) .

loop_
_geom_torsion_atom_site_label_1
_geom_torsion_atom_site_label_2
_geom_torsion_atom_site_label_3
_geom_torsion_atom_site_label_4
_geom_torsion
_geom_torsion_site_symmetry_1
N2 Cu1 O1 C1 -161.1(6) .
N1 Cu1 O1 C1 -52.2(6) .
O10 Cu1 O1 C1 133.7(5) .
O5 Cu1 O1 C1 44.4(5) .
N2 Cu1 O5 C9 78.4(5) .
N1 Cu1 O5 C9 -19.6(5) .
O10 Cu1 O5 C9 161.1(5) .
O1 Cu1 O5 C9 -112.0(5) .
N3 Cu2 O9 C20 0.1(4) .
N4 Cu2 O9 C20 -75.6(16) .
O6 Cu2 O9 C20 -160.3(5) 1_655
O2 Cu2 O9 C20 109.4(4) 1_655
N2 Cu1 O10 C21 0.6(4) .
N1 Cu1 O10 C21 76.6(22) .
O1 Cu1 O10 C21 159.5(4) .
O5 Cu1 O10 C21 -110.2(4) .
N7 Cu4 O11 C28 2.4(4) .
O14 Cu4 O11 C28 -163.3(4) .
N8 Cu4 O11 C28 -156.4(111) .
N6 Cu3 O12 C29 -1.8(4) .
O13 Cu3 O12 C29 164.2(4) .
N5 Cu3 O12 C29 129.6(68) .
N2 Cu1 N1 C17 -16.2(6) .
O10 Cu1 N1 C17 -91.5(22) .
O1 Cu1 N1 C17 -174.2(6) .
O5 Cu1 N1 C17 95.2(6) .
N1 Cu1 N2 C20 -175.5(5) .
O10 Cu1 N2 C20 -1.3(5) .
O1 Cu1 N2 C20 -67.1(8) .
O5 Cu1 N2 C20 85.5(5) .
N1 Cu1 N2 C19 5.3(6) .
O10 Cu1 N2 C19 179.5(6) .
O1 Cu1 N2 C19 113.6(7) .
O5 Cu1 N2 C19 -93.8(6) .
N4 Cu2 N3 C21 170.3(5) .
O9 Cu2 N3 C21 -1.3(5) .
O6 Cu2 N3 C21 63.2(8) 1_655
O2 Cu2 N3 C21 -90.0(5) 1_655
N4 Cu2 N3 C22 -9.1(7) .
O9 Cu2 N3 C22 179.4(6) .
O6 Cu2 N3 C22 -116.1(7) 1_655
O2 Cu2 N3 C22 90.6(6) 1_655
N3 Cu2 N4 C24 16.0(8) .
O9 Cu2 N4 C24 90.9(18) .
O6 Cu2 N4 C24 175.3(8) 1_655
O2 Cu2 N4 C24 -94.1(8) 1_655
N6 Cu3 N5 C25 10.8(6) .
O13 Cu3 N5 C25 -155.0(6) .
O12 Cu3 N5 C25 -120.5(68) .
O13 Cu3 N6 C28 -54.5(10) .
O12 Cu3 N6 C28 2.6(4) .
N5 Cu3 N6 C28 -176.0(5) .
O13 Cu3 N6 C27 125.3(8) .
O12 Cu3 N6 C27 -177.6(6) .
N5 Cu3 N6 C27 3.8(6) .
O14 Cu4 N7 C29 55.0(10) .
O11 Cu4 N7 C29 -2.6(5) .
N8 Cu4 N7 C29 177.0(5) .
O14 Cu4 N7 C30 -126.3(8) .
O11 Cu4 N7 C30 176.1(6) .
N8 Cu4 N7 C30 -4.3(6) .
N7 Cu4 N8 C32 -8.1(6) .
O14 Cu4 N8 C32 157.6(6) .
O11 Cu4 N8 C32 150.7(110) .
Cu2 O2 C1 O1 -111.6(6) 1_455
Cu2 O2 C1 C2 68.4(7) 1_455
Cu1 O1 C1 O2 11.4(9) .
Cu1 O1 C1 C2 -168.6(4) .
O2 C1 C2 C7 20.9(9) .
O1 C1 C2 C7 -159.1(6) .
O2 C1 C2 C3 -158.5(6) .
O1 C1 C2 C3 21.5(9) .
C7 C2 C3 C4 -1.0(10) .
C1 C2 C3 C4 178.4(6) .
C2 C3 C4 C5 1.1(11) .
C3 C4 C5 C6 0.9(11) .
C4 C5 C6 C7 -3.0(11) .
C4 C5 C6 C8 177.0(7) .
C3 C2 C7 C6 -1.1(9) .
C1 C2 C7 C6 179.5(6) .
C5 C6 C7 C2 3.1(10) .
C8 C6 C7 C2 -176.9(6) .
C7 C6 C8 O4 -161.8(7) .
C5 C6 C8 O4 18.3(10) .
C7 C6 C8 O3 21.5(10) .
C5 C6 C8 O3 -158.4(7) .
Cu1 O5 C9 O6 112.9(6) .
Cu1 O5 C9 C10 -68.6(7) .
Cu2 O6 C9 O5 -13.4(10) 1_455
Cu2 O6 C9 C10 168.0(4) 1_455
O5 C9 C10 C15 -19.6(9) .
O6 C9 C10 C15 159.0(6) .
O5 C9 C10 C11 159.9(7) .
O6 C9 C10 C11 -21.5(10) .
C15 C10 C11 C12 2.4(10) .
C9 C10 C11 C12 -177.0(7) .
C10 C11 C12 C13 -0.6(12) .
C11 C12 C13 C14 -2.5(11) .
C12 C13 C14 C15 3.7(10) .
C12 C13 C14 C16 -175.8(7) .
C13 C14 C15 C10 -1.9(10) .
C16 C14 C15 C10 177.6(6) .
C11 C10 C15 C14 -1.1(10) .
C9 C10 C15 C14 178.4(6) .
C15 C14 C16 O7 154.9(7) .
C13 C14 C16 O7 -25.6(10) .
C15 C14 C16 O8 -24.6(10) .
C13 C14 C16 O8 154.9(7) .
Cu1 N1 C17 C18 49.7(8) .
N1 C17 C18 C19 -75.9(9) .
C20 N2 C19 C18 155.0(6) .
Cu1 N2 C19 C18 -25.8(9) .
C17 C18 C19 N2 61.2(9) .
Cu2 O9 C20 N2 -178.3(6) .
Cu2 O9 C20 C21 0.9(6) .
C19 N2 C20 O9 0.2(11) .
Cu1 N2 C20 O9 -179.1(5) .
C19 N2 C20 C21 -179.1(5) .
Cu1 N2 C20 C21 1.6(6) .
Cu1 O10 C21 N3 -178.2(6) .
Cu1 O10 C21 C20 0.1(6) .
C22 N3 C21 O10 -0.3(11) .
Cu2 N3 C21 O10 -179.7(5) .
C22 N3 C21 C20 -178.6(6) .
Cu2 N3 C21 C20 2.0(6) .
O9 C20 C21 O10 179.5(6) .
N2 C20 C21 O10 -1.2(7) .
O9 C20 C21 N3 -2.0(7) .
N2 C20 C21 N3 177.3(7) .
C21 N3 C22 C23 -157.9(8) .
Cu2 N3 C22 C23 21.4(11) .
N3 C22 C23 C24 -47.2(15) .
C22 C23 C24 N4 61.1(18) .
Cu2 N4 C24 C23 -41.9(15) .
Cu3 N5 C25 C26 -48.1(10) .
N5 C25 C26 C27 77.0(11) .
C28 N6 C27 C26 -164.2(7) .
Cu3 N6 C27 C26 16.0(10) .
C25 C26 C27 N6 -56.0(11) .
Cu4 O11 C28 N6 176.9(5) .
Cu4 O11 C28 C29 -1.9(6) .
C27 N6 C28 O11 -1.4(10) .
Cu3 N6 C28 O11 178.4(5) .
C27 N6 C28 C29 177.4(6) .
Cu3 N6 C28 C29 -2.7(6) .
Cu3 O12 C29 N7 -178.7(6) .
Cu3 O12 C29 C28 0.9(6) .
C30 N7 C29 O12 3.0(11) .
Cu4 N7 C29 O12 -178.2(5) .
C30 N7 C29 C28 -176.6(5) .
Cu4 N7 C29 C28 2.2(6) .
O11 C28 C29 O12 -179.8(6) .
N6 C28 C29 O12 1.2(7) .
O11 C28 C29 N7 -0.1(7) .
N6 C28 C29 N7 -179.1(7) .
C29 N7 C30 C31 159.4(7) .
Cu4 N7 C30 C31 -19.2(9) .
N7 C30 C31 C32 60.3(10) .
Cu4 N8 C32 C31 44.2(9) .
C30 C31 C32 N8 -76.2(10) .
